data_7720134
loop_
_publ_author_name
'Tori&#x107;, Filip'
'Andro&#x161; Dubraja, Lidija'
'Herak, Mirta'
'Novosel, Nikolina'
'Petreska, Irina'
'Mol&#x10d;anov, Kre&#x161;imir'
'&#x17d;ili&#x107;, Dijana'

_publ_section_title
;
 Magneto-structural correlations in cobalt(II)-phenanthroline compounds
 with chloranilic acid.
;
_journal_issue 9
_journal_name_full 'Dalton transactions (Cambridge, England : 2003)'
_journal_page_first 3840
_journal_page_last 3852
_journal_paper_doi 10.1039/d5dt02533h
_journal_volume 55
_journal_year 2026
_chemical_formula_moiety 'C30 H16 Cl2 Co N4 O4, C2 H6 O'
_chemical_formula_sum 'C32 H22 Cl2 Co N4 O5'
_chemical_formula_weight 672.37
_space_group_IT_number 15
_space_group_name_Hall '-C 2yc'
_space_group_name_H-M_alt 'C 1 2/c 1'
_symmetry_cell_setting monoclinic
_symmetry_space_group_name_Hall '-C 2yc'
_symmetry_space_group_name_H-M 'C 1 2/c 1'
_atom_sites_solution_hydrogens geom
_audit_creation_date 2025-06-30T13:44:33-00:00
_audit_creation_method 'WinGX routine CIF_UPDATE'
_audit_update_record
;
2025-10-07 deposited with the CCDC.	2026-01-28 downloaded from the CCDC.
;
_cell_angle_alpha 90
_cell_angle_beta 111.845(2)
_cell_angle_gamma 90
_cell_formula_units_Z 4
_cell_length_a 12.3227(2)
_cell_length_b 15.5712(2)
_cell_length_c 16.4092(2)
_cell_measurement_reflns_used 6800
_cell_measurement_temperature 293(2)
_cell_measurement_theta_max 77.91
_cell_measurement_theta_min 4.792
_cell_volume 2922.50(8)
_computing_cell_refinement 'CrysAlisPro 1.171.43.136a (Rigaku OD, 2024)'
_computing_data_collection 'CrysAlisPro system (CCD 43.136a 64-bit (release 23-08-2024))'
_computing_data_reduction 'CrysAlisPro 1.171.43.136a (Rigaku OD, 2024)'
_computing_structure_refinement 'SHELXL-2017/1 (Sheldrick, 2017)'
_diffrn_ambient_temperature 293(2)
_diffrn_detector_area_resol_mean 10
_diffrn_measured_fraction_theta_full 0.994
_diffrn_measured_fraction_theta_max 0.97
_diffrn_measurement_device_type 'XtaLAB Synergy, Dualflex, HyPix'
_diffrn_measurement_method '\w scans'
_diffrn_radiation_monochromator mirror
_diffrn_radiation_type CuK\a
_diffrn_radiation_wavelength 1.54184
_diffrn_reflns_av_R_equivalents 0.0394
_diffrn_reflns_av_unetI/netI 0.0491
_diffrn_reflns_Laue_measured_fraction_full 0.994
_diffrn_reflns_Laue_measured_fraction_max 0.97
_diffrn_reflns_limit_h_max 15
_diffrn_reflns_limit_h_min -15
_diffrn_reflns_limit_k_max 19
_diffrn_reflns_limit_k_min -18
_diffrn_reflns_limit_l_max 17
_diffrn_reflns_limit_l_min -20
_diffrn_reflns_number 11552
_diffrn_reflns_point_group_measured_fraction_full 0.994
_diffrn_reflns_point_group_measured_fraction_max 0.97
_diffrn_reflns_theta_full 67.684
_diffrn_reflns_theta_max 79.42
_diffrn_reflns_theta_min 4.797
_diffrn_source 'micro-focus sealed X-ray tube'
_exptl_absorpt_coefficient_mu 6.704
_exptl_absorpt_correction_T_max 1
_exptl_absorpt_correction_T_min 0.511
_exptl_absorpt_correction_type gaussian
_exptl_absorpt_process_details
;
        CrysAlisPro 1.171.43.136a (Rigaku Oxford Diffraction, 2024)
Numerical absorption correction based on gaussian integration over
        a multifaceted crystal model
        Empirical absorption correction using spherical harmonics,
        implemented in SCALE3 ABSPACK scaling algorithm.
;
_exptl_crystal_colour red
_exptl_crystal_density_diffrn 1.528
_exptl_crystal_description prism
_exptl_crystal_F_000 1372
_exptl_crystal_size_max 0.34
_exptl_crystal_size_mid 0.08
_exptl_crystal_size_min 0.04
_refine_diff_density_max 0.22
_refine_diff_density_min -0.459
_refine_diff_density_rms 0.055
_refine_ls_extinction_method none
_refine_ls_goodness_of_fit_ref 1.022
_refine_ls_hydrogen_treatment constr
_refine_ls_matrix_type full
_refine_ls_number_parameters 213
_refine_ls_number_reflns 3084
_refine_ls_number_restraints 16
_refine_ls_restrained_S_all 1.031
_refine_ls_R_factor_all 0.0453
_refine_ls_R_factor_gt 0.0417
_refine_ls_shift/su_max 0.001
_refine_ls_shift/su_mean 0
_refine_ls_structure_factor_coef Fsqd
_refine_ls_weighting_details 'w=1/[\s^2^(Fo^2^)+(0.0887P)^2^+0.5057P] where P=(Fo^2^+2Fc^2^)/3'
_refine_ls_weighting_scheme calc
_refine_ls_wR_factor_ref 0.1253
_reflns_number_gt 2758
_reflns_number_total 3084
_reflns_threshold_expression 'I > 2\s(I)'
_cod_data_source_file d5dt02533h2.cif
_cod_data_source_block cophenca_etoh_rt_abs
_cod_depositor_comments 'Adding full bibliography for 7720129--7720134.cif.'
_cod_original_sg_symbol_H-M 'C 2/c'
_cod_database_code 7720134

loop_
_space_group_symop_id
_space_group_symop_operation_xyz
1 x,y,z
2 -x,y,1/2-z
3 -x,-y,-z
4 x,-y,1/2+z
5 1/2+x,1/2+y,z
6 1/2-x,1/2+y,1/2-z
7 1/2-x,1/2-y,-z
8 1/2+x,1/2-y,1/2+z

loop_
_atom_site_label
_atom_site_fract_x
_atom_site_fract_y
_atom_site_fract_z
_atom_site_U_iso_or_equiv
_atom_site_adp_type
_atom_site_calc_flag
_atom_site_occupancy
_atom_site_disorder_assembly
_atom_site_disorder_group
_atom_site_type_symbol
Co1 0.5 0.67231(3) 0.75 0.04889(16) Uani d 1 . . Co
Cl1 0.23113(5) 0.41845(4) 0.62716(4) 0.0729(2) Uani d 1 . . Cl
O1 0.39180(13) 0.56846(10) 0.69228(9) 0.0566(4) Uani d 1 . . O
O2 0.3837(2) 0.26812(12) 0.70678(13) 0.0786(5) Uani d 1 . . O
N1 0.38632(17) 0.76546(12) 0.66510(12) 0.0560(4) Uani d 1 . . N
N2 0.56565(17) 0.67941(11) 0.64796(12) 0.0542(4) Uani d 1 . . N
C1 0.43642(17) 0.49565(13) 0.71811(11) 0.0482(4) Uani d 1 . . C
C2 0.37821(19) 0.41816(14) 0.69463(13) 0.0542(5) Uani d 1 . . C
C3 0.4334(2) 0.33836(14) 0.72320(14) 0.0571(5) Uani d 1 . . C
C4 0.2967(2) 0.80641(19) 0.67311(18) 0.0690(6) Uani d 1 . . C
H4 0.27821 0.795439 0.722134 0.083 Uiso calc 1 . . H
C5 0.2287(3) 0.8656(2) 0.6108(2) 0.0837(8) Uani d 1 . . C
H5 0.166424 0.893123 0.618846 0.1 Uiso calc 1 . . H
C6 0.2541(3) 0.88268(19) 0.53794(19) 0.0802(7) Uani d 1 . . C
H6 0.209483 0.921944 0.496221 0.096 Uiso calc 1 . . H
C7 0.3477(3) 0.84061(16) 0.52705(17) 0.0673(6) Uani d 1 . . C
C8 0.41188(19) 0.78193(14) 0.59251(13) 0.0542(5) Uani d 1 . . C
C9 0.50701(19) 0.73571(14) 0.58343(12) 0.0532(4) Uani d 1 . . C
C10 0.5351(2) 0.74794(17) 0.50870(14) 0.0622(5) Uani d 1 . . C
C11 0.6267(2) 0.6986(2) 0.50237(17) 0.0723(6) Uani d 1 . . C
H11 0.648186 0.704786 0.454037 0.087 Uiso calc 1 . . H
C12 0.6840(2) 0.6418(2) 0.56673(18) 0.0758(7) Uani d 1 . . C
H12 0.743981 0.608196 0.562407 0.091 Uiso calc 1 . . H
C13 0.6518(2) 0.63456(18) 0.63960(16) 0.0663(6) Uani d 1 . . C
H13 0.692845 0.596509 0.68408 0.08 Uiso calc 1 . . H
C14 0.3804(3) 0.8531(2) 0.45237(17) 0.0811(8) Uani d 1 . . C
H14 0.339458 0.892383 0.409219 0.097 Uiso calc 1 . . H
C15 0.4698(3) 0.8085(2) 0.44399(17) 0.0791(8) Uani d 1 . . C
H15 0.489065 0.817571 0.394982 0.095 Uiso calc 1 . . H
O3 0.4132(7) 0.0980(5) 0.7389(8) 0.184(4) Uani d 0.5 A -1 O
H3 0.432468 0.148453 0.749281 0.275 Uiso calc 0.5 A -1 H
C16 0.5092(15) 0.0495(7) 0.7291(8) 0.133(3) Uani d 0.5 A -1 C
H16A 0.493269 0.029391 0.669758 0.16 Uiso calc 0.5 A -1 H
H16B 0.584382 0.078173 0.753012 0.16 Uiso calc 0.5 A -1 H
C17 0.4919(19) -0.0138(8) 0.7855(11) 0.188(6) Uani d 0.5 A -1 C
H17A 0.547108 -0.059591 0.793524 0.282 Uiso calc 0.5 A -1 H
H17B 0.503149 0.011644 0.841398 0.282 Uiso calc 0.5 A -1 H
H17C 0.413919 -0.03613 0.759864 0.282 Uiso calc 0.5 A -1 H

loop_
_atom_site_aniso_label
_atom_site_aniso_U_11
_atom_site_aniso_U_22
_atom_site_aniso_U_33
_atom_site_aniso_U_12
_atom_site_aniso_U_13
_atom_site_aniso_U_23
Co1 0.0555(3) 0.0477(3) 0.0381(2) 0 0.01123(18) 0
Cl1 0.0575(3) 0.0741(4) 0.0730(4) -0.0090(2) 0.0080(3) -0.0122(3)
O1 0.0570(8) 0.0513(8) 0.0480(7) 0.0020(6) 0.0040(6) -0.0013(6)
O2 0.0960(13) 0.0542(10) 0.0775(12) -0.0161(9) 0.0229(10) -0.0049(8)
N1 0.0610(10) 0.0531(9) 0.0496(9) 0.0048(8) 0.0154(7) 0.0013(7)
N2 0.0585(10) 0.0591(10) 0.0416(8) 0.0015(7) 0.0148(7) -0.0004(7)
C1 0.0544(10) 0.0507(10) 0.0353(8) -0.0003(8) 0.0119(8) -0.0025(7)
C2 0.0554(10) 0.0563(12) 0.0452(10) -0.0036(8) 0.0121(8) -0.0045(8)
C3 0.0727(14) 0.0537(12) 0.0455(10) -0.0073(9) 0.0226(10) -0.0050(8)
C4 0.0700(14) 0.0700(14) 0.0667(14) 0.0110(12) 0.0252(12) -0.0015(12)
C5 0.0779(17) 0.0784(18) 0.0866(18) 0.0259(14) 0.0210(14) 0.0033(15)
C6 0.0852(18) 0.0689(15) 0.0722(15) 0.0184(13) 0.0126(13) 0.0126(12)
C7 0.0766(16) 0.0570(12) 0.0546(12) 0.0036(11) 0.0087(11) 0.0053(9)
C8 0.0611(11) 0.0513(11) 0.0413(9) -0.0017(9) 0.0090(8) 0.0019(8)
C9 0.0596(11) 0.0542(11) 0.0388(9) -0.0076(9) 0.0101(8) -0.0031(8)
C10 0.0673(13) 0.0698(14) 0.0445(10) -0.0124(10) 0.0151(9) -0.0044(9)
C11 0.0737(15) 0.0927(18) 0.0530(12) -0.0145(14) 0.0266(11) -0.0131(12)
C12 0.0685(15) 0.0948(19) 0.0671(15) 0.0043(14) 0.0288(12) -0.0116(14)
C13 0.0609(12) 0.0777(16) 0.0575(12) 0.0071(11) 0.0189(10) -0.0005(11)
C14 0.105(2) 0.0749(16) 0.0502(13) 0.0028(16) 0.0135(13) 0.0169(12)
C15 0.099(2) 0.0872(18) 0.0480(13) -0.0051(16) 0.0238(13) 0.0093(12)
O3 0.120(5) 0.103(4) 0.259(10) 0.030(4) -0.009(6) -0.013(6)
C16 0.170(9) 0.105(6) 0.132(11) -0.035(6) 0.066(8) 0.007(6)
C17 0.222(15) 0.123(8) 0.228(19) -0.012(9) 0.095(15) 0.054(9)

loop_
_atom_type_symbol
_atom_type_description
_atom_type_scat_dispersion_real
_atom_type_scat_dispersion_imag
_atom_type_scat_source
C C 0.0181 0.0091 'International Tables Vol C Tables 4.2.6.8 and 6.1.1.4'
H H 0 0 'International Tables Vol C Tables 4.2.6.8 and 6.1.1.4'
N N 0.0311 0.018 'International Tables Vol C Tables 4.2.6.8 and 6.1.1.4'
O O 0.0492 0.0322 'International Tables Vol C Tables 4.2.6.8 and 6.1.1.4'
Cl Cl 0.3639 0.7018 'International Tables Vol C Tables 4.2.6.8 and 6.1.1.4'
Co Co -2.3653 3.6143 'International Tables Vol C Tables 4.2.6.8 and 6.1.1.4'

loop_
_geom_angle_atom_site_label_1
_geom_angle_atom_site_label_2
_geom_angle_atom_site_label_3
_geom_angle
_geom_angle_site_symmetry_1
_geom_angle_site_symmetry_3
_geom_angle_publ_flag
O1 Co1 O1 78.33(8) 2_656 . ?
O1 Co1 N2 92.82(7) 2_656 2_656 ?
O1 Co1 N2 91.83(7) . 2_656 ?
O1 Co1 N2 91.83(7) 2_656 . ?
O1 Co1 N2 92.82(7) . . ?
N2 Co1 N2 174.01(10) 2_656 . ?
O1 Co1 N1 167.64(6) 2_656 . ?
O1 Co1 N1 94.42(7) . . ?
N2 Co1 N1 97.45(7) 2_656 . ?
N2 Co1 N1 78.42(7) . . ?
O1 Co1 N1 94.42(7) 2_656 2_656 ?
O1 Co1 N1 167.64(6) . 2_656 ?
N2 Co1 N1 78.42(7) 2_656 2_656 ?
N2 Co1 N1 97.45(7) . 2_656 ?
N1 Co1 N1 94.37(10) . 2_656 ?
C1 O1 Co1 114.76(13) . . ?
C4 N1 C8 117.9(2) . . ?
C4 N1 Co1 129.19(17) . . ?
C8 N1 Co1 112.89(14) . . ?
C13 N2 C9 118.4(2) . . ?
C13 N2 Co1 127.86(16) . . ?
C9 N2 Co1 113.68(15) . . ?
O1 C1 C2 125.03(18) . . ?
O1 C1 C1 115.97(11) . 2_656 ?
C2 C1 C1 118.99(12) . 2_656 ?
C1 C2 C3 122.7(2) . . ?
C1 C2 Cl1 119.03(16) . . ?
C3 C2 Cl1 118.27(17) . . ?
O2 C3 C2 124.8(2) . . ?
O2 C3 C3 117.33(16) . 2_656 ?
C2 C3 C3 117.85(13) . 2_656 ?
N1 C4 C5 122.7(3) . . ?
N1 C4 H4 118.7 . . ?
C5 C4 H4 118.7 . . ?
C6 C5 C4 119.7(3) . . ?
C6 C5 H5 120.1 . . ?
C4 C5 H5 120.1 . . ?
C5 C6 C7 119.3(2) . . ?
C5 C6 H6 120.4 . . ?
C7 C6 H6 120.4 . . ?
C6 C7 C8 117.7(3) . . ?
C6 C7 C14 123.6(2) . . ?
C8 C7 C14 118.8(3) . . ?
N1 C8 C7 122.8(2) . . ?
N1 C8 C9 117.42(18) . . ?
C7 C8 C9 119.8(2) . . ?
N2 C9 C10 122.4(2) . . ?
N2 C9 C8 117.59(18) . . ?
C10 C9 C8 120.0(2) . . ?
C11 C10 C9 117.2(2) . . ?
C11 C10 C15 123.7(2) . . ?
C9 C10 C15 119.1(2) . . ?
C12 C11 C10 120.0(2) . . ?
C12 C11 H11 120 . . ?
C10 C11 H11 120 . . ?
C11 C12 C13 119.2(3) . . ?
C11 C12 H12 120.4 . . ?
C13 C12 H12 120.4 . . ?
N2 C13 C12 122.8(2) . . ?
N2 C13 H13 118.6 . . ?
C12 C13 H13 118.6 . . ?
C15 C14 C7 121.0(2) . . ?
C15 C14 H14 119.5 . . ?
C7 C14 H14 119.5 . . ?
C14 C15 C10 121.3(2) . . ?
C14 C15 H15 119.3 . . ?
C10 C15 H15 119.3 . . ?
C16 O3 H3 109.5 . . ?
C17 C16 O3 87.8(10) . . ?
C17 C16 H16A 114 . . ?
O3 C16 H16A 114 . . ?
C17 C16 H16B 114 . . ?
O3 C16 H16B 114 . . ?
H16A C16 H16B 111.2 . . ?
C16 C17 H17A 109.5 . . ?
C16 C17 H17B 109.5 . . ?
H17A C17 H17B 109.5 . . ?
C16 C17 H17C 109.5 . . ?
H17A C17 H17C 109.5 . . ?
H17B C17 H17C 109.5 . . ?

loop_
_geom_bond_atom_site_label_1
_geom_bond_atom_site_label_2
_geom_bond_site_symmetry_2
_geom_bond_distance
_geom_bond_publ_flag
Co1 O1 2_656 2.0856(16) ?
Co1 O1 . 2.0856(16) ?
Co1 N2 2_656 2.1161(18) ?
Co1 N2 . 2.1162(18) ?
Co1 N1 . 2.1342(18) ?
Co1 N1 2_656 2.1342(19) ?
Cl1 C2 . 1.737(2) ?
O1 C1 . 1.263(2) ?
O2 C3 . 1.233(3) ?
N1 C4 . 1.323(3) ?
N1 C8 . 1.365(3) ?
N2 C13 . 1.320(3) ?
N2 C9 . 1.357(3) ?
C1 C2 . 1.383(3) ?
C1 C1 2_656 1.527(4) ?
C2 C3 . 1.410(3) ?
C3 C3 2_656 1.548(5) ?
C4 C5 . 1.399(4) ?
C4 H4 . 0.93 ?
C5 C6 . 1.371(5) ?
C5 H5 . 0.93 ?
C6 C7 . 1.394(4) ?
C6 H6 . 0.93 ?
C7 C8 . 1.408(3) ?
C7 C14 . 1.439(4) ?
C8 C9 . 1.430(3) ?
C9 C10 . 1.406(3) ?
C10 C11 . 1.400(4) ?
C10 C15 . 1.424(4) ?
C11 C12 . 1.357(4) ?
C11 H11 . 0.93 ?
C12 C13 . 1.397(4) ?
C12 H12 . 0.93 ?
C13 H13 . 0.93 ?
C14 C15 . 1.351(5) ?
C14 H14 . 0.93 ?
C15 H15 . 0.93 ?
O3 C16 . 1.463(15) ?
O3 H3 . 0.82 ?
C16 C17 . 1.422(11) ?
C16 H16A . 0.97 ?
C16 H16B . 0.97 ?
C17 H17A . 0.96 ?
C17 H17B . 0.96 ?
C17 H17C . 0.96 ?

loop_
_geom_torsion_atom_site_label_1
_geom_torsion_atom_site_label_2
_geom_torsion_atom_site_label_3
_geom_torsion_atom_site_label_4
_geom_torsion
_geom_torsion_site_symmetry_1
_geom_torsion_site_symmetry_2
_geom_torsion_site_symmetry_3
_geom_torsion_site_symmetry_4
_geom_torsion_publ_flag
Co1 O1 C1 C2 174.42(16) . . . . ?
Co1 O1 C1 C1 -4.0(3) . . . 2_656 ?
O1 C1 C2 C3 177.9(2) . . . . ?
C1 C1 C2 C3 -3.8(3) 2_656 . . . ?
O1 C1 C2 Cl1 -2.1(3) . . . . ?
C1 C1 C2 Cl1 176.28(17) 2_656 . . . ?
C1 C2 C3 O2 176.9(2) . . . . ?
Cl1 C2 C3 O2 -3.1(3) . . . . ?
C1 C2 C3 C3 -5.0(4) . . . 2_656 ?
Cl1 C2 C3 C3 174.99(19) . . . 2_656 ?
C8 N1 C4 C5 -0.4(4) . . . . ?
Co1 N1 C4 C5 -179.1(2) . . . . ?
N1 C4 C5 C6 0.1(5) . . . . ?
C4 C5 C6 C7 0.1(5) . . . . ?
C5 C6 C7 C8 0.0(4) . . . . ?
C5 C6 C7 C14 179.0(3) . . . . ?
C4 N1 C8 C7 0.5(3) . . . . ?
Co1 N1 C8 C7 179.40(18) . . . . ?
C4 N1 C8 C9 -178.4(2) . . . . ?
Co1 N1 C8 C9 0.5(2) . . . . ?
C6 C7 C8 N1 -0.3(4) . . . . ?
C14 C7 C8 N1 -179.4(2) . . . . ?
C6 C7 C8 C9 178.6(2) . . . . ?
C14 C7 C8 C9 -0.5(4) . . . . ?
C13 N2 C9 C10 -0.2(3) . . . . ?
Co1 N2 C9 C10 -178.19(17) . . . . ?
C13 N2 C9 C8 178.3(2) . . . . ?
Co1 N2 C9 C8 0.3(2) . . . . ?
N1 C8 C9 N2 -0.6(3) . . . . ?
C7 C8 C9 N2 -179.5(2) . . . . ?
N1 C8 C9 C10 177.99(19) . . . . ?
C7 C8 C9 C10 -0.9(3) . . . . ?
N2 C9 C10 C11 0.6(3) . . . . ?
C8 C9 C10 C11 -177.9(2) . . . . ?
N2 C9 C10 C15 -179.7(2) . . . . ?
C8 C9 C10 C15 1.8(3) . . . . ?
C9 C10 C11 C12 0.1(4) . . . . ?
C15 C10 C11 C12 -179.5(3) . . . . ?
C10 C11 C12 C13 -1.1(4) . . . . ?
C9 N2 C13 C12 -0.9(4) . . . . ?
Co1 N2 C13 C12 176.8(2) . . . . ?
C11 C12 C13 N2 1.6(4) . . . . ?
C6 C7 C14 C15 -178.0(3) . . . . ?
C8 C7 C14 C15 1.1(4) . . . . ?
C7 C14 C15 C10 -0.2(5) . . . . ?
C11 C10 C15 C14 178.5(3) . . . . ?
C9 C10 C15 C14 -1.2(4) . . . . ?
